data_7038272
loop_
_publ_author_name
'Gryca, Izabela'
'Machura, Barbara'
'Ma\/lecki, Jan Grzegorz'
'Kusz, Joachim'
'Shul'pina, Lidia S.'
'Ikonnikov, Nikolay S.'
'Shul'pin, Georgiy B.'

_publ_section_title
;
 p-Tolylimido rhenium(v) complexes with phenolate-based ligands:
 synthesis, X-ray studies and catalytic activity in oxidation with
 tert-butylhydroperoxide.
;
_journal_issue 1
_journal_name_full 'Dalton transactions (Cambridge, England : 2003)'
_journal_page_first 334
_journal_page_last 351
_journal_paper_doi 10.1039/c5dt03598h
_journal_volume 45
_journal_year 2015
_chemical_formula_moiety 'C56 H45 Cl N2 O2 P2 Re, C18 H15 P, F6 P'
_chemical_formula_sum 'C74 H60 Cl F6 N2 O2 P4 Re'
_chemical_formula_weight 1468.77
_space_group_crystal_system triclinic
_space_group_IT_number 2
_space_group_name_Hall '-P 1'
_space_group_name_H-M_alt 'P -1'
_symmetry_space_group_name_Hall '-P 1'
_symmetry_space_group_name_H-M 'P -1'
_atom_sites_solution_hydrogens geom
_atom_sites_solution_primary direct
_atom_sites_solution_secondary difmap
_audit_creation_date 2015-10-22
_audit_creation_method
;
Olex2 1.2-beta
(compiled 2015.09.21 svn.r3230 for OlexSys, GUI svn.r5103)
;
_audit_update_record
;
2015-11-04 deposited with the CCDC.
2015-11-10 downloaded from the CCDC.
;
_cell_angle_alpha 99.156(4)
_cell_angle_beta 107.652(5)
_cell_angle_gamma 108.436(4)
_cell_formula_units_Z 2
_cell_length_a 11.7939(7)
_cell_length_b 17.2730(7)
_cell_length_c 18.3327(11)
_cell_measurement_reflns_used 6920
_cell_measurement_temperature 293(2)
_cell_measurement_theta_max 25.4880
_cell_measurement_theta_min 3.6430
_cell_volume 3239.1(4)
_computing_cell_refinement 'CrysAlis RED v. 1.163 (UNIL IC & KUMA 2000)'
_computing_data_collection 'CrysAlis CCD v. 1.163 (UNIL IC & KUMA 2000)'
_computing_data_reduction 'CrysAlis RED v. 1.163 (UNIL IC & KUMA 2000)'
_computing_molecular_graphics 'Olex2 (Dolomanov et al., 2009)'
_computing_publication_material 'Olex2 (Dolomanov et al., 2009)'
_computing_structure_refinement 'ShelXL (Sheldrick, 2015)'
_computing_structure_solution 'SHELXS-97 (Sheldrick, 1990)'
_diffrn_ambient_temperature 293(2)
_diffrn_measured_fraction_theta_full 0.998
_diffrn_measured_fraction_theta_max 0.998
_diffrn_measurement_device_type 'Xcalibur, Atlas, Gemini ultra'
_diffrn_measurement_method '\w scans'
_diffrn_radiation_type MoK\a
_diffrn_radiation_wavelength 0.71073
_diffrn_reflns_av_R_equivalents 0.0889
_diffrn_reflns_av_unetI/netI 0.1188
_diffrn_reflns_laue_measured_fraction_full 0.998
_diffrn_reflns_laue_measured_fraction_max 0.998
_diffrn_reflns_limit_h_max 14
_diffrn_reflns_limit_h_min -14
_diffrn_reflns_limit_k_max 20
_diffrn_reflns_limit_k_min -20
_diffrn_reflns_limit_l_max 21
_diffrn_reflns_limit_l_min -21
_diffrn_reflns_number 31414
_diffrn_reflns_point_group_measured_fraction_full 0.998
_diffrn_reflns_point_group_measured_fraction_max 0.998
_diffrn_reflns_theta_full 25.000
_diffrn_reflns_theta_max 25.000
_diffrn_reflns_theta_min 3.363
_diffrn_source 'fine-focus sealed tube'
_exptl_absorpt_coefficient_mu 2.082
_exptl_absorpt_correction_T_max 1.00000
_exptl_absorpt_correction_T_min 0.81737
_exptl_absorpt_correction_type empirical
_exptl_absorpt_process_details
;
CrysAlis RED, (2005)
;
_exptl_crystal_colour brown
_exptl_crystal_colour_primary brown
_exptl_crystal_density_diffrn 1.506
_exptl_crystal_density_method 'not measured'
_exptl_crystal_description prism
_exptl_crystal_F_000 1480
_exptl_crystal_recrystallization_method 'Re-crystallisation from solvent: methanol'
_exptl_crystal_size_max 0.122
_exptl_crystal_size_mid 0.085
_exptl_crystal_size_min 0.068
_refine_diff_density_max 2.190
_refine_diff_density_min -1.022
_refine_diff_density_rms 0.149
_refine_ls_extinction_method none
_refine_ls_goodness_of_fit_ref 0.962
_refine_ls_hydrogen_treatment constr
_refine_ls_matrix_type full
_refine_ls_number_parameters 905
_refine_ls_number_reflns 11368
_refine_ls_number_restraints 613
_refine_ls_restrained_S_all 1.072
_refine_ls_R_factor_all 0.1036
_refine_ls_R_factor_gt 0.0651
_refine_ls_shift/su_max 0.001
_refine_ls_shift/su_mean 0.000
_refine_ls_structure_factor_coef Fsqd
_refine_ls_weighting_details 'w=1/[\s^2^(Fo^2^)+(0.0842P)^2^] where P=(Fo^2^+2Fc^2^)/3'
_refine_ls_weighting_scheme calc
_refine_ls_wR_factor_gt 0.1434
_refine_ls_wR_factor_ref 0.1586
_reflns_Friedel_coverage 0.000
_reflns_number_gt 7838
_reflns_number_total 11368
_reflns_threshold_expression 'I > 2\s(I)'
_cod_data_source_file c5dt03598h2.cif
_cod_data_source_block ren403
_cod_original_cell_volume 3239.1(3)
_cod_database_code 7038272
_shelx_space_group_comment
;
The symmetry employed for this shelxl refinement is uniquely defined
by the following loop, which should always be used as a source of
symmetry information in preference to the above space-group names.
They are only intended as comments.
;
_olex2_refinement_description
;
1. Fixed Uiso
 At 1.2 times of:
  All C(H) groups
 At 1.5 times of:
  All C(H,H,H) groups
2. Restrained distances
 P4-F1 \\sim P4-F1A \\sim P4-F3 \\sim P4-F2 \\sim P4-F6A \\sim P4-F6 \\sim
P4-F5A \\sim P4-F5 \\sim P4-F3A ~
 P4-F2A \\sim P4-F4 \\sim P4-F4A
 with sigma of 0.01
 F1A-F2A \\sim F1A-F3A \\sim F1A-F5A \\sim F1A-F6A \\sim F4A-F2A \\sim F4A-F3A
\\sim F4A-F5A \\sim F4A-F6A
 \\sim F1-F2 \\sim F1-F3 \\sim F1-F5 \\sim F1-F6 \\sim F4-F2 \\sim F4-F3 \\sim
F4-F5 \\sim F4-F6 \\sim F3A-F2A ~
 F3A-F5A \\sim F6A-F2A \\sim F5A-F3 \\sim F2-F3 \\sim F5-F6 \\sim F2-F5
 with sigma of 0.01
3. Uiso/Uaniso restraints and constraints
C59 \\sim C60 \\sim C61 \\sim C62 \\sim C62A \\sim C61A \\sim C60A \\sim C59A
\\sim C57 \\sim C58 \\sim C57A \\sim C58A: within 2A with sigma of 0.003 and
sigma for terminal atoms of 0.006
P3 \\sim P3A: within 2A with sigma of 0.003 and sigma for terminal atoms of
0.006
F1 \\sim F2 \\sim F3 \\sim F4 \\sim F5 \\sim F6 \\sim F1A \\sim F6A \\sim F5A
\\sim F2A \\sim F3A \\sim F4A: within 2A with sigma of 0.003 and sigma for
terminal atoms of 0.006
4. Others
 Fixed Sof: P3(0.5458) C57(0.5458) C58(0.5458) H58(0.5458) C59(0.5458)
 H59(0.5458) C60(0.5458) H60(0.5458) C61(0.5458) H61(0.5458) C62(0.5458)
 H62(0.5458) F1(0.5) F2(0.5) F3(0.5) F4(0.5) F5(0.5) F6(0.5) F1A(0.5) F6A(0.5)
 F5A(0.5) F2A(0.5) F3A(0.5) F4A(0.5) C57A(0.4542) C62A(0.4542) H62A(0.4542)
 C61A(0.4542) H61A(0.4542) C60A(0.4542) H60A(0.4542) C59A(0.4542) H59A(0.4542)
 C58A(0.4542) H58A(0.4542) P3A(0.4542)
5.a Aromatic/amide H refined with riding coordinates:
 C2(H2), C3(H3), C4(H4), C5(H5), C6(H6), C8(H8), C9(H9), C10(H10), C11(H11),
 C12(H12), C14(H14), C15(H15), C16(H16), C17(H17), C18(H18), C20(H20), C21(H21),
  C22(H22), C23(H23), C27(H27), C28(H28), C29(H29), C30(H30), C33(H33),
 C34(H34), C36(H36), C37(H37), C40(H40), C41(H41), C42(H42), C43(H43), C44(H44),
  C46(H46), C47(H47), C48(H48), C49(H49), C50(H50), C52(H52), C53(H53),
 C54(H54), C55(H55), C56(H56), C58(H58), C59(H59), C60(H60), C61(H61), C62(H62),
  C64(H64), C65(H65), C66(H66), C67(H67), C68(H68), C70(H70), C71(H71),
 C72(H72), C73(H73), C74(H74), C62A(H62A), C61A(H61A), C60A(H60A), C59A(H59A),
 C58A(H58A)
5.b Fitted hexagon refined as free rotating group:
 C57(C58,C59,C60,C61,C62), C57A(C62A,C61A,C60A,C59A,C58A)
5.c Idealised Me refined as rotating group:
 C38(H38A,H38B,H38C)
;
_shelx_shelxl_version_number 2014/7
_olex2_submission_special_instructions 'No special instructions were received'

loop_
_space_group_symop_operation_xyz
'x, y, z'
'-x, -y, -z'

loop_
_atom_site_label
_atom_site_type_symbol
_atom_site_fract_x
_atom_site_fract_y
_atom_site_fract_z
_atom_site_U_iso_or_equiv
_atom_site_adp_type
_atom_site_occupancy
_atom_site_site_symmetry_order
_atom_site_calc_flag
_atom_site_refinement_flags_posn
_atom_site_refinement_flags_adp
_atom_site_refinement_flags_occupancy
_atom_site_disorder_assembly
_atom_site_disorder_group
Re1 Re 0.70072(3) 0.33068(2) 0.15739(2) 0.03398(13) Uani 1 1 d . . . . .
P1 P 0.8047(2) 0.40190(12) 0.30526(12) 0.0359(5) Uani 1 1 d . . . . .
P2 P 0.5752(2) 0.24730(12) 0.01354(12) 0.0356(5) Uani 1 1 d . . . . .
P3 P 0.533(6) 0.216(2) -0.315(3) 0.067(4) Uani 0.5458 1 d . U P A 1
Cl1 Cl 0.5282(2) 0.37815(13) 0.15272(13) 0.0461(5) Uani 1 1 d . . . . .
O1 O 0.6096(5) 0.2300(3) 0.1863(3) 0.0384(13) Uani 1 1 d . . . . .
O2 O 0.9384(6) 0.1862(4) 0.1970(4) 0.0493(15) Uani 1 1 d . . . . .
N1 N 0.8364(6) 0.2711(4) 0.1631(4) 0.0334(15) Uani 1 1 d . . . . .
N2 N 0.7846(6) 0.4217(4) 0.1367(4) 0.0311(14) Uani 1 1 d . . . . .
C1 C 0.6990(9) 0.3959(5) 0.3622(5) 0.041(2) Uani 1 1 d . . . . .
C2 C 0.5756(9) 0.3317(5) 0.3342(5) 0.049(2) Uani 1 1 d . . . . .
H2 H 0.5426 0.2930 0.2841 0.059 Uiso 1 1 calc R . . . .
C3 C 0.5029(10) 0.3258(6) 0.3810(6) 0.057(3) Uani 1 1 d . . . . .
H3 H 0.4212 0.2829 0.3633 0.069 Uiso 1 1 calc R . . . .
C4 C 0.5544(11) 0.3859(6) 0.4559(6) 0.062(3) Uani 1 1 d . . . . .
H4 H 0.5063 0.3833 0.4880 0.075 Uiso 1 1 calc R . . . .
C5 C 0.6743(11) 0.4480(7) 0.4817(6) 0.059(3) Uani 1 1 d . . . . .
H5 H 0.7071 0.4877 0.5312 0.071 Uiso 1 1 calc R . . . .
C6 C 0.7470(9) 0.4530(6) 0.4362(5) 0.049(2) Uani 1 1 d . . . . .
H6 H 0.8295 0.4953 0.4551 0.059 Uiso 1 1 calc R . . . .
C7 C 0.9203(8) 0.3605(5) 0.3582(5) 0.0393(19) Uani 1 1 d . . . . .
C8 C 0.9007(12) 0.3165(6) 0.4122(6) 0.064(3) Uani 1 1 d . . . . .
H8 H 0.8308 0.3118 0.4272 0.077 Uiso 1 1 calc R . . . .
C9 C 0.9837(13) 0.2793(8) 0.4442(7) 0.080(4) Uani 1 1 d . . . . .
H9 H 0.9683 0.2481 0.4795 0.096 Uiso 1 1 calc R . . . .
C10 C 1.0884(13) 0.2881(8) 0.4244(7) 0.083(4) Uani 1 1 d . . . . .
H10 H 1.1459 0.2647 0.4483 0.100 Uiso 1 1 calc R . . . .
C11 C 1.1117(11) 0.3314(7) 0.3689(7) 0.073(3) Uani 1 1 d . . . . .
H11 H 1.1822 0.3358 0.3546 0.088 Uiso 1 1 calc R . . . .
C12 C 1.0271(9) 0.3673(6) 0.3360(5) 0.055(2) Uani 1 1 d . . . . .
H12 H 1.0403 0.3963 0.2987 0.065 Uiso 1 1 calc R . . . .
C13 C 0.8896(9) 0.5159(5) 0.3260(5) 0.040(2) Uani 1 1 d . . . . .
C14 C 1.0202(9) 0.5590(6) 0.3703(6) 0.055(2) Uani 1 1 d . . . . .
H14 H 1.0698 0.5299 0.3922 0.066 Uiso 1 1 calc R . . . .
C15 C 1.0775(11) 0.6465(6) 0.3819(6) 0.066(3) Uani 1 1 d . . . . .
H15 H 1.1658 0.6754 0.4102 0.079 Uiso 1 1 calc R . . . .
C16 C 1.0042(13) 0.6899(6) 0.3519(7) 0.071(3) Uani 1 1 d . . . . .
H16 H 1.0425 0.7482 0.3596 0.085 Uiso 1 1 calc R . . . .
C17 C 0.8744(12) 0.6474(6) 0.3106(6) 0.063(3) Uani 1 1 d . . . . .
H17 H 0.8247 0.6776 0.2914 0.076 Uiso 1 1 calc R . . . .
C18 C 0.8148(9) 0.5602(5) 0.2965(5) 0.049(2) Uani 1 1 d . . . . .
H18 H 0.7264 0.5320 0.2679 0.059 Uiso 1 1 calc R . . . .
C19 C 0.6366(8) 0.1720(4) 0.2197(4) 0.0344(18) Uani 1 1 d . . . . .
C20 C 0.5503(9) 0.1223(5) 0.2476(5) 0.050(2) Uani 1 1 d . . . . .
H20 H 0.4739 0.1297 0.2427 0.060 Uiso 1 1 calc R . . . .
C21 C 0.5782(11) 0.0617(6) 0.2825(6) 0.065(3) Uani 1 1 d . . . . .
H21 H 0.5201 0.0285 0.3009 0.078 Uiso 1 1 calc R . . . .
C22 C 0.6918(12) 0.0501(6) 0.2905(7) 0.070(3) Uani 1 1 d . . . . .
H22 H 0.7100 0.0093 0.3141 0.084 Uiso 1 1 calc R . . . .
C23 C 0.7769(11) 0.0991(5) 0.2635(6) 0.059(3) Uani 1 1 d . . . . .
H23 H 0.8540 0.0920 0.2698 0.070 Uiso 1 1 calc R . . . .
C24 C 0.7505(8) 0.1591(5) 0.2268(5) 0.039(2) Uani 1 1 d . . . . .
C25 C 0.8392(8) 0.2081(5) 0.1964(5) 0.039(2) Uani 1 1 d . . . . .
C26 C 1.0058(9) 0.2411(6) 0.1638(6) 0.051(2) Uani 1 1 d . . . . .
C27 C 1.1204(10) 0.2466(7) 0.1567(6) 0.063(3) Uani 1 1 d . . . . .
H27 H 1.1640 0.2130 0.1754 0.075 Uiso 1 1 calc R . . . .
C28 C 1.1657(10) 0.3062(7) 0.1195(7) 0.070(3) Uani 1 1 d . . . . .
H28 H 1.2413 0.3116 0.1109 0.084 Uiso 1 1 calc R . . . .
C29 C 1.1018(10) 0.3583(5) 0.0945(6) 0.058(3) Uani 1 1 d . . . . .
H29 H 1.1368 0.3985 0.0708 0.070 Uiso 1 1 calc R . . . .
C30 C 0.9892(9) 0.3517(5) 0.1040(5) 0.045(2) Uani 1 1 d . . . . .
H30 H 0.9467 0.3864 0.0868 0.054 Uiso 1 1 calc R . . . .
C31 C 0.9404(8) 0.2923(5) 0.1398(5) 0.040(2) Uani 1 1 d . . . . .
C32 C 0.8412(8) 0.5017(5) 0.1288(5) 0.0364(19) Uani 1 1 d . . . . .
C33 C 0.9737(8) 0.5489(5) 0.1664(5) 0.043(2) Uani 1 1 d . . . . .
H33 H 1.0285 0.5264 0.1953 0.052 Uiso 1 1 calc R . . . .
C34 C 1.0207(10) 0.6304(6) 0.1592(6) 0.060(3) Uani 1 1 d . . . . .
H34 H 1.1089 0.6626 0.1839 0.072 Uiso 1 1 calc R . . . .
C35 C 0.9440(10) 0.6658(5) 0.1177(6) 0.056(3) Uani 1 1 d . . . . .
C36 C 0.8161(10) 0.6167(6) 0.0793(6) 0.056(3) Uani 1 1 d . . . . .
H36 H 0.7629 0.6392 0.0490 0.067 Uiso 1 1 calc R . . . .
C37 C 0.7618(9) 0.5348(5) 0.0834(5) 0.043(2) Uani 1 1 d . . . . .
H37 H 0.6740 0.5026 0.0563 0.051 Uiso 1 1 calc R . . . .
C38 C 0.9991(13) 0.7554(6) 0.1142(8) 0.092(4) Uani 1 1 d . . . . .
H38A H 0.9359 0.7656 0.0740 0.138 Uiso 1 1 calc GR . . . .
H38B H 1.0743 0.7639 0.1013 0.138 Uiso 1 1 calc GR . . . .
H38C H 1.0224 0.7940 0.1651 0.138 Uiso 1 1 calc GR . . . .
C39 C 0.4025(8) 0.1833(5) -0.0162(5) 0.041(2) Uani 1 1 d . . . . .
C40 C 0.3416(9) 0.1774(5) 0.0372(5) 0.046(2) Uani 1 1 d . . . . .
H40 H 0.3883 0.2074 0.0907 0.055 Uiso 1 1 calc R . . . .
C41 C 0.2111(10) 0.1272(6) 0.0121(7) 0.065(3) Uani 1 1 d . . . . .
H41 H 0.1703 0.1238 0.0483 0.078 Uiso 1 1 calc R . . . .
C42 C 0.1426(10) 0.0823(6) -0.0674(7) 0.068(3) Uani 1 1 d . . . . .
H42 H 0.0549 0.0494 -0.0853 0.082 Uiso 1 1 calc R . . . .
C43 C 0.2045(10) 0.0866(6) -0.1198(7) 0.065(3) Uani 1 1 d . . . . .
H43 H 0.1586 0.0555 -0.1731 0.078 Uiso 1 1 calc R . . . .
C44 C 0.3328(10) 0.1361(6) -0.0948(6) 0.059(3) Uani 1 1 d . . . . .
H44 H 0.3735 0.1379 -0.1311 0.070 Uiso 1 1 calc R . . . .
C45 C 0.6297(8) 0.1688(5) -0.0265(5) 0.040(2) Uani 1 1 d . . . . .
C46 C 0.6391(9) 0.1082(5) 0.0149(5) 0.050(2) Uani 1 1 d . . . . .
H46 H 0.6203 0.1109 0.0608 0.060 Uiso 1 1 calc R . . . .
C47 C 0.6764(11) 0.0441(6) -0.0121(6) 0.066(3) Uani 1 1 d . . . . .
H47 H 0.6803 0.0030 0.0146 0.079 Uiso 1 1 calc R . . . .
C48 C 0.7069(11) 0.0419(6) -0.0774(7) 0.068(3) Uani 1 1 d . . . . .
H48 H 0.7383 0.0017 -0.0933 0.082 Uiso 1 1 calc R . . . .
C49 C 0.6919(11) 0.0984(6) -0.1204(6) 0.064(3) Uani 1 1 d . . . . .
H49 H 0.7075 0.0940 -0.1674 0.077 Uiso 1 1 calc R . . . .
C50 C 0.6543(9) 0.1613(5) -0.0946(6) 0.053(2) Uani 1 1 d . . . . .
H50 H 0.6454 0.1996 -0.1241 0.064 Uiso 1 1 calc R . . . .
C51 C 0.5818(9) 0.3200(5) -0.0473(5) 0.043(2) Uani 1 1 d . . . . .
C52 C 0.4782(9) 0.3427(5) -0.0784(5) 0.049(2) Uani 1 1 d . . . . .
H52 H 0.4018 0.3178 -0.0708 0.059 Uiso 1 1 calc R . . . .
C53 C 0.4893(11) 0.4037(6) -0.1215(6) 0.064(3) Uani 1 1 d . . . . .
H53 H 0.4201 0.4191 -0.1424 0.077 Uiso 1 1 calc R . . . .
C54 C 0.6021(10) 0.4401(6) -0.1326(6) 0.056(3) Uani 1 1 d . . . . .
H54 H 0.6092 0.4804 -0.1610 0.068 Uiso 1 1 calc R . . . .
C55 C 0.7033(10) 0.4178(5) -0.1024(5) 0.053(2) Uani 1 1 d . . . . .
H55 H 0.7790 0.4427 -0.1106 0.064 Uiso 1 1 calc R . . . .
C56 C 0.6956(9) 0.3585(5) -0.0595(5) 0.045(2) Uani 1 1 d . . . . .
H56 H 0.7661 0.3442 -0.0388 0.054 Uiso 1 1 calc R . . . .
C57 C 0.3398(12) 0.1698(10) -0.3618(10) 0.079(3) Uani 0.5458 1 d . U P A 1
C58 C 0.2760(15) 0.1647(11) -0.3091(7) 0.079(3) Uani 0.5458 1 d G U P A 1
H58 H 0.3229 0.1827 -0.2544 0.095 Uiso 0.5458 1 calc R . P A 1
C59 C 0.1419(15) 0.1328(10) -0.3383(8) 0.080(3) Uani 0.5458 1 d G U P A 1
H59 H 0.0992 0.1294 -0.3031 0.097 Uiso 0.5458 1 calc R . P A 1
C60 C 0.0717(12) 0.1059(9) -0.4201(8) 0.082(3) Uani 0.5458 1 d G U P A 1
H60 H -0.0180 0.0845 -0.4396 0.098 Uiso 0.5458 1 calc R . P A 1
C61 C 0.1355(16) 0.1109(8) -0.4727(7) 0.081(3) Uani 0.5458 1 d G U P A 1
H61 H 0.0885 0.0929 -0.5275 0.098 Uiso 0.5458 1 calc R . P A 1
C62 C 0.2696(16) 0.1429(9) -0.4436(9) 0.080(3) Uani 0.5458 1 d G U P A 1
H62 H 0.3123 0.1463 -0.4788 0.096 Uiso 0.5458 1 calc R . P A 1
C63 C 0.5796(11) 0.1786(6) -0.3908(6) 0.063(3) Uani 1 1 d . . . . .
C64 C 0.5647(11) 0.1983(6) -0.4630(6) 0.067(3) Uani 1 1 d . . . . .
H64 H 0.5262 0.2365 -0.4751 0.080 Uiso 1 1 calc R . . . .
C65 C 0.6060(12) 0.1621(7) -0.5165(7) 0.077(3) Uani 1 1 d . . . . .
H65 H 0.5956 0.1758 -0.5645 0.092 Uiso 1 1 calc R . . . .
C66 C 0.6615(13) 0.1067(8) -0.4997(8) 0.090(4) Uani 1 1 d . . . . .
H66 H 0.6874 0.0815 -0.5370 0.108 Uiso 1 1 calc R . . . .
C67 C 0.6807(14) 0.0867(8) -0.4293(10) 0.102(4) Uani 1 1 d . . . . .
H67 H 0.7208 0.0491 -0.4184 0.122 Uiso 1 1 calc R . . . .
C68 C 0.6412(13) 0.1217(6) -0.3747(7) 0.081(3) Uani 1 1 d . . . . .
H68 H 0.6549 0.1081 -0.3265 0.097 Uiso 1 1 calc R . . . .
C69 C 0.5481(10) 0.3287(6) -0.3278(6) 0.052(2) Uani 1 1 d . . . . .
C70 C 0.4482(11) 0.3556(7) -0.3488(6) 0.068(3) Uani 1 1 d . . . . .
H70 H 0.3637 0.3176 -0.3631 0.082 Uiso 1 1 calc R . . . .
C71 C 0.4739(14) 0.4400(9) -0.3487(8) 0.088(4) Uani 1 1 d . . . . .
H71 H 0.4054 0.4573 -0.3646 0.105 Uiso 1 1 calc R . . . .
C72 C 0.5934(14) 0.4964(7) -0.3265(7) 0.079(4) Uani 1 1 d . . . . .
H72 H 0.6078 0.5528 -0.3256 0.094 Uiso 1 1 calc R . . . .
C73 C 0.6951(12) 0.4723(7) -0.3051(7) 0.075(3) Uani 1 1 d . . . . .
H73 H 0.7791 0.5113 -0.2899 0.090 Uiso 1 1 calc R . . . .
C74 C 0.6703(10) 0.3883(6) -0.3066(6) 0.062(3) Uani 1 1 d . . . . .
H74 H 0.7395 0.3714 -0.2925 0.074 Uiso 1 1 calc R . . . .
P4 P 1.1880(3) 0.06821(17) 0.28817(17) 0.0642(7) Uani 1 1 d D . . . .
F1 F 1.0631(9) 0.0509(7) 0.2141(6) 0.143(3) Uani 0.5 1 d D U P B 1
F2 F 1.1098(11) 0.0185(7) 0.3286(7) 0.139(3) Uani 0.5 1 d D U P B 1
F3 F 1.1833(12) 0.1534(5) 0.3225(6) 0.132(3) Uani 0.5 1 d D U P B 1
F4 F 1.3174(9) 0.0904(8) 0.3597(6) 0.150(3) Uani 0.5 1 d D U P B 1
F5 F 1.2039(12) -0.0089(6) 0.2449(7) 0.136(3) Uani 0.5 1 d D U P B 1
F6 F 1.2703(11) 0.1274(8) 0.2493(8) 0.131(3) Uani 0.5 1 d D U P B 1
F1A F 1.0523(8) 0.0722(8) 0.2708(8) 0.130(3) Uani 0.5 1 d D U P B 2
F6A F 1.1198(11) -0.0317(5) 0.2534(8) 0.140(3) Uani 0.5 1 d D U P B 2
F5A F 1.1845(13) 0.0829(8) 0.2075(5) 0.140(3) Uani 0.5 1 d D U P B 2
F2A F 1.1920(13) 0.0560(8) 0.3727(5) 0.134(3) Uani 0.5 1 d D U P B 2
F3A F 1.2540(11) 0.1658(5) 0.3285(6) 0.149(3) Uani 0.5 1 d D U P B 2
F4A F 1.3210(8) 0.0607(8) 0.3070(8) 0.129(3) Uani 0.5 1 d D U P B 2
C57A C 0.3763(15) 0.1672(12) -0.3421(13) 0.079(3) Uani 0.4542 1 d . U P A 2
C62A C 0.2941(19) 0.1189(11) -0.4196(11) 0.080(3) Uani 0.4542 1 d G U P A 2
H62A H 0.3279 0.1087 -0.4582 0.096 Uiso 0.4542 1 calc R . P A 2
C61A C 0.1613(18) 0.0858(10) -0.4395(8) 0.082(3) Uani 0.4542 1 d G U P A 2
H61A H 0.1063 0.0534 -0.4914 0.098 Uiso 0.4542 1 calc R . P A 2
C60A C 0.1108(15) 0.1009(11) -0.3819(10) 0.081(3) Uani 0.4542 1 d G U P A 2
H60A H 0.0220 0.0788 -0.3952 0.097 Uiso 0.4542 1 calc R . P A 2
C59A C 0.1930(19) 0.1492(12) -0.3044(10) 0.080(3) Uani 0.4542 1 d G U P A 2
H59A H 0.1592 0.1594 -0.2658 0.096 Uiso 0.4542 1 calc R . P A 2
C58A C 0.3258(18) 0.1823(13) -0.2845(10) 0.080(3) Uani 0.4542 1 d G U P A 2
H58A H 0.3808 0.2147 -0.2326 0.095 Uiso 0.4542 1 calc R . P A 2
P3A P 0.530(7) 0.233(3) -0.313(4) 0.067(5) Uani 0.4542 1 d . U P A 2

loop_
_atom_site_aniso_label
_atom_site_aniso_U_11
_atom_site_aniso_U_22
_atom_site_aniso_U_33
_atom_site_aniso_U_23
_atom_site_aniso_U_13
_atom_site_aniso_U_12
Re1 0.0381(2) 0.02989(18) 0.0395(2) 0.01492(13) 0.01883(16) 0.01369(14)
P1 0.0385(13) 0.0343(10) 0.0373(12) 0.0122(9) 0.0185(11) 0.0121(10)
P2 0.0415(13) 0.0343(10) 0.0371(12) 0.0136(9) 0.0187(11) 0.0168(10)
P3 0.119(4) 0.039(11) 0.059(3) 0.030(9) 0.038(3) 0.038(10)
Cl1 0.0438(13) 0.0433(11) 0.0583(14) 0.0164(10) 0.0228(11) 0.0215(10)
O1 0.035(3) 0.030(3) 0.056(4) 0.018(3) 0.023(3) 0.012(2)
O2 0.062(4) 0.051(3) 0.066(4) 0.038(3) 0.039(4) 0.036(3)
N1 0.049(4) 0.030(3) 0.033(4) 0.015(3) 0.022(3) 0.022(3)
N2 0.029(4) 0.029(3) 0.040(4) 0.015(3) 0.014(3) 0.013(3)
C1 0.052(6) 0.041(4) 0.042(5) 0.021(4) 0.024(5) 0.023(4)
C2 0.068(7) 0.035(4) 0.053(6) 0.020(4) 0.029(5) 0.019(5)
C3 0.058(7) 0.050(5) 0.075(7) 0.027(5) 0.042(6) 0.013(5)
C4 0.085(9) 0.069(7) 0.073(7) 0.037(6) 0.058(7) 0.045(7)
C5 0.071(8) 0.068(6) 0.046(6) 0.013(5) 0.026(6) 0.035(6)
C6 0.045(6) 0.059(6) 0.041(5) 0.013(4) 0.020(5) 0.016(5)
C7 0.044(5) 0.040(4) 0.034(5) 0.013(4) 0.013(4) 0.015(4)
C8 0.096(9) 0.068(6) 0.049(6) 0.031(5) 0.033(6) 0.045(6)
C9 0.120(11) 0.101(9) 0.071(8) 0.056(7) 0.050(8) 0.080(9)
C10 0.099(10) 0.093(9) 0.065(8) 0.017(6) 0.008(7) 0.071(8)
C11 0.060(7) 0.088(8) 0.071(8) 0.017(6) 0.011(6) 0.044(7)
C12 0.057(6) 0.065(6) 0.042(6) 0.014(4) 0.018(5) 0.025(5)
C13 0.051(6) 0.044(5) 0.034(5) 0.013(4) 0.023(4) 0.020(4)
C14 0.048(6) 0.051(5) 0.054(6) 0.009(4) 0.018(5) 0.008(5)
C15 0.064(7) 0.045(5) 0.064(7) -0.009(5) 0.028(6) -0.001(5)
C16 0.088(9) 0.034(5) 0.080(8) 0.007(5) 0.048(7) -0.001(6)
C17 0.087(9) 0.041(5) 0.071(7) 0.021(5) 0.037(6) 0.027(6)
C18 0.053(6) 0.049(5) 0.044(6) 0.017(4) 0.020(5) 0.016(5)
C19 0.048(5) 0.027(4) 0.036(5) 0.013(3) 0.024(4) 0.015(4)
C20 0.062(6) 0.036(4) 0.066(6) 0.024(4) 0.041(5) 0.014(4)
C21 0.082(8) 0.043(5) 0.077(7) 0.032(5) 0.044(7) 0.014(5)
C22 0.096(9) 0.050(6) 0.098(9) 0.047(6) 0.056(8) 0.041(6)
C23 0.082(8) 0.046(5) 0.079(7) 0.036(5) 0.049(6) 0.037(5)
C24 0.052(6) 0.031(4) 0.042(5) 0.016(4) 0.023(4) 0.020(4)
C25 0.042(5) 0.043(5) 0.043(5) 0.015(4) 0.022(4) 0.022(4)
C26 0.053(6) 0.056(5) 0.062(6) 0.024(5) 0.032(5) 0.032(5)
C27 0.062(7) 0.074(7) 0.084(8) 0.035(6) 0.045(6) 0.044(6)
C28 0.057(7) 0.072(7) 0.103(9) 0.029(6) 0.056(7) 0.027(6)
C29 0.068(7) 0.041(5) 0.085(8) 0.023(5) 0.051(6) 0.022(5)
C30 0.057(6) 0.046(5) 0.049(5) 0.022(4) 0.032(5) 0.026(5)
C31 0.036(5) 0.046(5) 0.048(5) 0.018(4) 0.025(4) 0.018(4)
C32 0.048(6) 0.030(4) 0.038(5) 0.015(3) 0.025(4) 0.012(4)
C33 0.039(5) 0.037(4) 0.061(6) 0.026(4) 0.022(5) 0.014(4)
C34 0.054(6) 0.045(5) 0.077(7) 0.022(5) 0.030(6) 0.008(5)
C35 0.067(7) 0.038(5) 0.087(8) 0.038(5) 0.044(6) 0.024(5)
C36 0.067(7) 0.050(5) 0.073(7) 0.040(5) 0.034(6) 0.034(6)
C37 0.042(5) 0.049(5) 0.042(5) 0.018(4) 0.019(4) 0.020(4)
C38 0.107(10) 0.036(5) 0.142(12) 0.041(6) 0.060(9) 0.018(6)
C39 0.041(5) 0.030(4) 0.048(6) 0.014(4) 0.014(4) 0.010(4)
C40 0.051(6) 0.047(5) 0.041(5) 0.013(4) 0.017(5) 0.019(5)
C41 0.046(6) 0.050(6) 0.092(9) 0.008(6) 0.034(6) 0.009(5)
C42 0.034(6) 0.048(6) 0.097(9) 0.005(6) 0.009(6) 0.005(5)
C43 0.048(7) 0.060(6) 0.060(7) 0.005(5) 0.003(6) 0.008(5)
C44 0.054(7) 0.057(6) 0.052(6) 0.009(5) 0.016(5) 0.011(5)
C45 0.046(5) 0.031(4) 0.039(5) 0.012(4) 0.014(4) 0.012(4)
C46 0.075(7) 0.033(4) 0.052(6) 0.015(4) 0.030(5) 0.028(5)
C47 0.093(9) 0.046(5) 0.075(8) 0.030(5) 0.043(7) 0.032(6)
C48 0.084(8) 0.053(6) 0.081(8) 0.012(5) 0.035(7) 0.042(6)
C49 0.093(8) 0.044(5) 0.066(7) 0.007(5) 0.045(6) 0.031(6)
C50 0.063(7) 0.043(5) 0.064(6) 0.022(4) 0.036(5) 0.018(5)
C51 0.056(6) 0.037(4) 0.051(6) 0.017(4) 0.032(5) 0.022(4)
C52 0.051(6) 0.051(5) 0.057(6) 0.028(4) 0.026(5) 0.022(5)
C53 0.081(8) 0.073(7) 0.066(7) 0.043(6) 0.033(6) 0.048(6)
C54 0.079(8) 0.057(6) 0.058(6) 0.037(5) 0.033(6) 0.040(6)
C55 0.074(7) 0.047(5) 0.051(6) 0.022(4) 0.040(6) 0.020(5)
C56 0.053(6) 0.048(5) 0.049(6) 0.024(4) 0.030(5) 0.025(5)
C57 0.093(7) 0.059(4) 0.076(7) 0.021(4) 0.046(6) 0.004(4)
C58 0.093(7) 0.059(4) 0.076(7) 0.020(4) 0.046(6) 0.004(4)
C59 0.094(7) 0.060(4) 0.077(7) 0.020(4) 0.045(6) 0.004(4)
C60 0.095(7) 0.060(4) 0.078(7) 0.021(4) 0.044(6) 0.004(4)
C61 0.095(6) 0.061(4) 0.077(7) 0.021(4) 0.044(6) 0.003(4)
C62 0.094(7) 0.060(4) 0.076(7) 0.021(4) 0.046(6) 0.003(4)
C63 0.074(8) 0.038(5) 0.072(7) 0.019(5) 0.019(6) 0.020(5)
C64 0.086(8) 0.058(6) 0.059(7) 0.031(5) 0.026(6) 0.025(6)
C65 0.104(10) 0.075(7) 0.058(7) 0.021(6) 0.032(7) 0.040(7)
C66 0.104(11) 0.079(8) 0.092(10) 0.007(7) 0.042(8) 0.045(8)
C67 0.120(12) 0.088(9) 0.121(13) 0.042(9) 0.045(10) 0.066(9)
C68 0.111(10) 0.053(6) 0.076(8) 0.029(6) 0.025(8) 0.034(7)
C69 0.064(7) 0.050(5) 0.053(6) 0.019(4) 0.027(5) 0.028(5)
C70 0.066(7) 0.071(7) 0.078(8) 0.034(6) 0.036(6) 0.027(6)
C71 0.100(11) 0.103(10) 0.122(11) 0.077(8) 0.066(9) 0.072(9)
C72 0.110(11) 0.063(7) 0.099(9) 0.041(7) 0.068(9) 0.042(8)
C73 0.068(8) 0.064(7) 0.083(9) 0.027(6) 0.031(7) 0.006(6)
C74 0.052(7) 0.069(7) 0.074(7) 0.028(5) 0.029(6) 0.026(6)
P4 0.0532(18) 0.0713(18) 0.0661(19) 0.0201(14) 0.0174(15) 0.0264(15)
F1 0.098(5) 0.142(6) 0.172(7) 0.041(5) 0.031(6) 0.045(5)
F2 0.096(6) 0.150(6) 0.165(7) 0.047(5) 0.052(5) 0.035(5)
F3 0.090(6) 0.137(6) 0.168(7) 0.028(5) 0.051(5) 0.047(5)
F4 0.103(6) 0.155(6) 0.165(7) 0.044(5) 0.033(6) 0.033(5)
F5 0.101(6) 0.140(6) 0.170(7) 0.029(5) 0.055(5) 0.054(5)
F6 0.091(5) 0.141(6) 0.162(6) 0.044(5) 0.051(5) 0.043(5)
F1A 0.086(5) 0.139(6) 0.169(7) 0.037(5) 0.043(5) 0.055(5)
F6A 0.099(6) 0.137(6) 0.174(7) 0.034(5) 0.041(6) 0.047(5)
F5A 0.105(6) 0.145(6) 0.163(7) 0.046(5) 0.045(5) 0.045(5)
F2A 0.095(6) 0.155(7) 0.150(7) 0.050(6) 0.050(6) 0.038(6)
F3A 0.101(6) 0.144(6) 0.173(7) 0.031(5) 0.039(6) 0.032(5)
F4A 0.086(5) 0.150(6) 0.160(7) 0.042(5) 0.055(5) 0.050(5)
C57A 0.093(7) 0.059(4) 0.076(7) 0.021(4) 0.046(6) 0.004(4)
C62A 0.094(7) 0.060(4) 0.076(7) 0.021(4) 0.046(6) 0.003(4)
C61A 0.095(7) 0.061(4) 0.077(7) 0.020(4) 0.044(6) 0.003(4)
C60A 0.094(7) 0.061(4) 0.077(7) 0.020(4) 0.045(6) 0.003(4)
C59A 0.094(7) 0.060(4) 0.077(7) 0.020(4) 0.045(6) 0.004(4)
C58A 0.093(7) 0.059(4) 0.076(7) 0.020(4) 0.046(6) 0.004(4)
P3A 0.120(4) 0.039(12) 0.057(3) 0.029(10) 0.038(3) 0.037(11)

loop_
_atom_type_symbol
_atom_type_description
_atom_type_scat_dispersion_real
_atom_type_scat_dispersion_imag
_atom_type_scat_source
C C 0.0033 0.0016 'International Tables Vol C Tables 4.2.6.8 and 6.1.1.4'
H H 0.0000 0.0000 'International Tables Vol C Tables 4.2.6.8 and 6.1.1.4'
Cl Cl 0.1484 0.1585 'International Tables Vol C Tables 4.2.6.8 and 6.1.1.4'
F F 0.0171 0.0103 'International Tables Vol C Tables 4.2.6.8 and 6.1.1.4'
N N 0.0061 0.0033 'International Tables Vol C Tables 4.2.6.8 and 6.1.1.4'
O O 0.0106 0.0060 'International Tables Vol C Tables 4.2.6.8 and 6.1.1.4'
P P 0.1023 0.0942 'International Tables Vol C Tables 4.2.6.8 and 6.1.1.4'
Re Re -1.0185 7.2310 'International Tables Vol C Tables 4.2.6.8 and 6.1.1.4'

loop_
_geom_angle_atom_site_label_1
_geom_angle_atom_site_label_2
_geom_angle_atom_site_label_3
_geom_angle
P2 Re1 P1 172.91(7)
Cl1 Re1 P1 88.85(7)
Cl1 Re1 P2 88.35(7)
O1 Re1 P1 85.34(16)
O1 Re1 P2 88.11(16)
O1 Re1 Cl1 89.02(15)
O1 Re1 N1 82.6(2)
N1 Re1 P1 91.84(17)
N1 Re1 P2 89.98(17)
N1 Re1 Cl1 171.47(17)
N2 Re1 P1 92.0(2)
N2 Re1 P2 94.6(2)
N2 Re1 Cl1 91.01(19)
N2 Re1 O1 177.3(2)
N2 Re1 N1 97.5(2)
C1 P1 Re1 118.0(3)
C7 P1 Re1 113.1(2)
C7 P1 C1 103.3(4)
C13 P1 Re1 111.0(3)
C13 P1 C1 102.8(4)
C13 P1 C7 107.6(4)
C39 P2 Re1 117.6(3)
C45 P2 Re1 116.6(3)
C45 P2 C39 101.3(4)
C51 P2 Re1 109.0(3)
C51 P2 C39 105.1(4)
C51 P2 C45 106.1(4)
C63 P3 C57 106(3)
C63 P3 C69 100(3)
C69 P3 C57 93(2)
C19 O1 Re1 138.3(5)
C25 O2 C26 105.2(6)
C25 N1 Re1 124.5(5)
C25 N1 C31 106.8(6)
C31 N1 Re1 128.5(5)
C32 N2 Re1 169.0(5)
C2 C1 P1 121.6(6)
C6 C1 P1 118.4(7)
C6 C1 C2 119.8(8)
C1 C2 H2 120.1
C3 C2 C1 119.9(8)
C3 C2 H2 120.1
C2 C3 H3 120.6
C2 C3 C4 118.8(9)
C4 C3 H3 120.6
C3 C4 H4 119.9
C5 C4 C3 120.3(8)
C5 C4 H4 119.9
C4 C5 H5 119.5
C4 C5 C6 121.1(9)
C6 C5 H5 119.5
C1 C6 H6 119.9
C5 C6 C1 120.2(9)
C5 C6 H6 119.9
C8 C7 P1 122.7(7)
C8 C7 C12 119.2(9)
C12 C7 P1 117.8(6)
C7 C8 H8 119.8
C7 C8 C9 120.4(10)
C9 C8 H8 119.8
C8 C9 H9 119.9
C10 C9 C8 120.1(11)
C10 C9 H9 119.9
C9 C10 H10 119.2
C9 C10 C11 121.6(10)
C11 C10 H10 119.2
C10 C11 H11 121.0
C12 C11 C10 118.0(11)
C12 C11 H11 121.0
C7 C12 H12 119.7
C11 C12 C7 120.6(10)
C11 C12 H12 119.7
C14 C13 P1 123.9(7)
C14 C13 C18 119.9(8)
C18 C13 P1 116.2(7)
C13 C14 H14 120.1
C13 C14 C15 119.8(10)
C15 C14 H14 120.1
C14 C15 H15 119.9
C16 C15 C14 120.3(10)
C16 C15 H15 119.9
C15 C16 H16 120.1
C15 C16 C17 119.7(9)
C17 C16 H16 120.1
C16 C17 H17 119.2
C16 C17 C18 121.5(10)
C18 C17 H17 119.2
C13 C18 C17 118.7(9)
C13 C18 H18 120.6
C17 C18 H18 120.6
O1 C19 C20 119.8(7)
O1 C19 C24 121.1(7)
C20 C19 C24 119.1(7)
C19 C20 H20 120.0
C21 C20 C19 120.0(9)
C21 C20 H20 120.0
C20 C21 H21 119.7
C22 C21 C20 120.7(9)
C22 C21 H21 119.7
C21 C22 H22 120.3
C23 C22 C21 119.4(9)
C23 C22 H22 120.3
C22 C23 H23 119.4
C22 C23 C24 121.3(9)
C24 C23 H23 119.4
C19 C24 C25 120.0(7)
C23 C24 C19 119.5(8)
C23 C24 C25 120.5(8)
O2 C25 C24 116.8(7)
N1 C25 O2 112.7(7)
N1 C25 C24 130.4(7)
O2 C26 C31 108.9(7)
C27 C26 O2 126.5(8)
C27 C26 C31 124.6(9)
C26 C27 H27 122.7
C26 C27 C28 114.6(9)
C28 C27 H27 122.7
C27 C28 H28 119.0
C27 C28 C29 122.0(9)
C29 C28 H28 119.0
C28 C29 H29 119.3
C30 C29 C28 121.4(9)
C30 C29 H29 119.3
C29 C30 H30 121.0
C29 C30 C31 118.1(8)
C31 C30 H30 121.0
N1 C31 C26 106.3(7)
C30 C31 N1 134.4(8)
C30 C31 C26 119.2(7)
N2 C32 C33 121.5(7)
C37 C32 N2 117.9(7)
C37 C32 C33 120.5(7)
C32 C33 H33 121.3
C34 C33 C32 117.5(8)
C34 C33 H33 121.3
C33 C34 H34 118.4
C35 C34 C33 123.2(9)
C35 C34 H34 118.4
C34 C35 C38 121.0(10)
C36 C35 C34 117.5(8)
C36 C35 C38 121.4(9)
C35 C36 H36 118.6
C35 C36 C37 122.8(9)
C37 C36 H36 118.6
C32 C37 H37 120.8
C36 C37 C32 118.4(8)
C36 C37 H37 120.8
C35 C38 H38A 109.5
C35 C38 H38B 109.5
C35 C38 H38C 109.5
H38A C38 H38B 109.5
H38A C38 H38C 109.5
H38B C38 H38C 109.5
C40 C39 P2 122.9(7)
C40 C39 C44 118.8(8)
C44 C39 P2 118.2(7)
C39 C40 H40 119.6
C39 C40 C41 120.8(9)
C41 C40 H40 119.6
C40 C41 H41 120.4
C42 C41 C40 119.2(9)
C42 C41 H41 120.4
C41 C42 H42 120.1
C43 C42 C41 119.7(9)
C43 C42 H42 120.1
C42 C43 H43 119.6
C44 C43 C42 120.9(10)
C44 C43 H43 119.6
C39 C44 H44 119.7
C43 C44 C39 120.5(9)
C43 C44 H44 119.7
C46 C45 P2 115.8(6)
C50 C45 P2 125.9(6)
C50 C45 C46 118.1(7)
C45 C46 H46 119.8
C47 C46 C45 120.3(8)
C47 C46 H46 119.8
C46 C47 H47 120.2
C48 C47 C46 119.6(9)
C48 C47 H47 120.2
C47 C48 H48 119.9
C47 C48 C49 120.3(9)
C49 C48 H48 119.9
C48 C49 H49 119.8
C50 C49 C48 120.4(9)
C50 C49 H49 119.8
C45 C50 C49 121.1(9)
C45 C50 H50 119.5
C49 C50 H50 119.5
C52 C51 P2 121.0(6)
C52 C51 C56 119.0(8)
C56 C51 P2 119.9(7)
C51 C52 H52 120.2
C51 C52 C53 119.7(9)
C53 C52 H52 120.2
C52 C53 H53 120.0
C54 C53 C52 120.0(9)
C54 C53 H53 120.0
C53 C54 H54 119.8
C55 C54 C53 120.3(9)
C55 C54 H54 119.8
C54 C55 H55 119.5
C54 C55 C56 121.0(9)
C56 C55 H55 119.5
C51 C56 H56 120.0
C55 C56 C51 120.0(9)
C55 C56 H56 120.0
C58 C57 P3 117.4(19)
C58 C57 C62 120.0
C62 C57 P3 122.6(19)
C57 C58 H58 120.0
C57 C58 C59 120.0
C59 C58 H58 120.0
C58 C59 H59 120.0
C58 C59 C60 120.0
C60 C59 H59 120.0
C59 C60 H60 120.0
C61 C60 C59 120.0
C61 C60 H60 120.0
C60 C61 H61 120.0
C60 C61 C62 120.0
C62 C61 H61 120.0
C57 C62 H62 120.0
C61 C62 C57 120.0
C61 C62 H62 120.0
C64 C63 P3 128.6(16)
C64 C63 C68 117.2(10)
C64 C63 P3A 121.3(18)
C68 C63 P3 114.1(16)
C68 C63 P3A 121.3(18)
C63 C64 H64 119.6
C65 C64 C63 120.8(10)
C65 C64 H64 119.6
C64 C65 H65 119.9
C66 C65 C64 120.1(11)
C66 C65 H65 119.9
C65 C66 H66 119.3
C65 C66 C67 121.3(11)
C67 C66 H66 119.3
C66 C67 H67 119.9
C68 C67 C66 120.1(12)
C68 C67 H67 119.9
C63 C68 H68 119.8
C67 C68 C63 120.4(12)
C67 C68 H68 119.8
C70 C69 P3 125(2)
C70 C69 P3A 123(3)
C74 C69 P3 117(2)
C74 C69 C70 117.1(9)
C74 C69 P3A 119(3)
C69 C70 H70 120.2
C69 C70 C71 119.6(11)
C71 C70 H70 120.2
C70 C71 H71 119.1
C72 C71 C70 121.8(11)
C72 C71 H71 119.1
C71 C72 H72 119.9
C71 C72 C73 120.3(11)
C73 C72 H72 119.9
C72 C73 H73 120.8
C72 C73 C74 118.3(11)
C74 C73 H73 120.8
C69 C74 C73 122.9(10)
C69 C74 H74 118.6
C73 C74 H74 118.6
F1 P4 F6 88.4(4)
F2 P4 F1 91.9(4)
F2 P4 F3 95.8(4)
F2 P4 F4 92.0(4)
F2 P4 F5 94.2(4)
F2 P4 F6 175.4(6)
F3 P4 F1 88.2(4)
F3 P4 F4 90.4(4)
F3 P4 F5 169.9(6)
F3 P4 F6 79.7(6)
F4 P4 F1 176.0(5)
F4 P4 F6 87.7(4)
F5 P4 F1 90.2(4)
F5 P4 F4 90.6(4)
F5 P4 F6 90.4(4)
F1A P4 F6A 88.9(4)
F1A P4 F2A 89.2(4)
F6A P4 F2A 87.7(4)
F5A P4 F1A 90.2(4)
F5A P4 F6A 94.0(7)
F5A P4 F2A 178.2(5)
F5A P4 F3A 90.3(4)
F5A P4 F4A 91.8(4)
F3A P4 F1A 90.4(4)
F3A P4 F6A 175.6(6)
F3A P4 F2A 88.0(4)
F4A P4 F1A 177.3(5)
F4A P4 F6A 89.2(4)
F4A P4 F2A 89.0(4)
F4A P4 F3A 91.4(4)
C62A C57A C58A 120.0
C62A C57A P3A 126(3)
C58A C57A P3A 112(3)
C57A C62A H62A 120.0
C61A C62A C57A 120.0
C61A C62A H62A 120.0
C62A C61A H61A 120.0
C62A C61A C60A 120.0
C60A C61A H61A 120.0
C61A C60A H60A 120.0
C59A C60A C61A 120.0
C59A C60A H60A 120.0
C60A C59A H59A 120.0
C60A C59A C58A 120.0
C58A C59A H59A 120.0
C57A C58A H58A 120.0
C59A C58A C57A 120.0
C59A C58A H58A 120.0
C69 P3A C63 104(4)
C57A P3A C63 101(3)
C57A P3A C69 114(4)

loop_
_geom_bond_atom_site_label_1
_geom_bond_atom_site_label_2
_geom_bond_distance
Re1 P1 2.517(2)
Re1 P2 2.509(2)
Re1 Cl1 2.406(2)
Re1 O1 1.979(5)
Re1 N1 2.146(6)
Re1 N2 1.740(6)
P1 C1 1.843(8)
P1 C7 1.829(8)
P1 C13 1.818(8)
P2 C39 1.838(9)
P2 C45 1.821(8)
P2 C51 1.807(8)
P3 C57 2.00(6)
P3 C63 1.75(6)
P3 C69 1.96(3)
O1 C19 1.326(9)
O2 C25 1.336(9)
O2 C26 1.379(10)
N1 C25 1.333(10)
N1 C31 1.381(10)
N2 C32 1.385(9)
C1 C2 1.399(12)
C1 C6 1.374(11)
C2 H2 0.9300
C2 C3 1.379(12)
C3 H3 0.9300
C3 C4 1.406(13)
C4 H4 0.9300
C4 C5 1.359(14)
C5 H5 0.9300
C5 C6 1.360(12)
C6 H6 0.9300
C7 C8 1.370(12)
C7 C12 1.415(12)
C8 H8 0.9300
C8 C9 1.372(14)
C9 H9 0.9300
C9 C10 1.362(16)
C10 H10 0.9300
C10 C11 1.396(16)
C11 H11 0.9300
C11 C12 1.374(13)
C12 H12 0.9300
C13 C14 1.382(12)
C13 C18 1.388(12)
C14 H14 0.9300
C14 C15 1.397(13)
C15 H15 0.9300
C15 C16 1.365(15)
C16 H16 0.9300
C16 C17 1.366(15)
C17 H17 0.9300
C17 C18 1.388(12)
C18 H18 0.9300
C19 C20 1.391(11)
C19 C24 1.402(11)
C20 H20 0.9300
C20 C21 1.385(13)
C21 H21 0.9300
C21 C22 1.384(14)
C22 H22 0.9300
C22 C23 1.367(13)
C23 H23 0.9300
C23 C24 1.386(11)
C24 C25 1.438(11)
C26 C27 1.371(12)
C26 C31 1.387(11)
C27 H27 0.9300
C27 C28 1.380(13)
C28 H28 0.9300
C28 C29 1.393(13)
C29 H29 0.9300
C29 C30 1.363(12)
C30 H30 0.9300
C30 C31 1.372(11)
C32 C33 1.394(11)
C32 C37 1.382(11)
C33 H33 0.9300
C33 C34 1.385(11)
C34 H34 0.9300
C34 C35 1.360(13)
C35 C36 1.359(13)
C35 C38 1.498(12)
C36 H36 0.9300
C36 C37 1.381(11)
C37 H37 0.9300
C38 H38A 0.9600
C38 H38B 0.9600
C38 H38C 0.9600
C39 C40 1.377(11)
C39 C44 1.379(12)
C40 H40 0.9300
C40 C41 1.390(13)
C41 H41 0.9300
C41 C42 1.381(14)
C42 H42 0.9300
C42 C43 1.369(15)
C43 H43 0.9300
C43 C44 1.367(13)
C44 H44 0.9300
C45 C46 1.400(11)
C45 C50 1.361(11)
C46 H46 0.9300
C46 C47 1.390(12)
C47 H47 0.9300
C47 C48 1.349(14)
C48 H48 0.9300
C48 C49 1.370(14)
C49 H49 0.9300
C49 C50 1.367(12)
C50 H50 0.9300
C51 C52 1.386(12)
C51 C56 1.399(12)
C52 H52 0.9300
C52 C53 1.412(12)
C53 H53 0.9300
C53 C54 1.373(14)
C54 H54 0.9300
C54 C55 1.355(13)
C55 H55 0.9300
C55 C56 1.385(11)
C56 H56 0.9300
C57 C58 1.3900
C57 C62 1.3900
C58 H58 0.9300
C58 C59 1.3900
C59 H59 0.9300
C59 C60 1.3900
C60 H60 0.9300
C60 C61 1.3900
C61 H61 0.9300
C61 C62 1.3900
C62 H62 0.9300
C63 C64 1.393(14)
C63 C68 1.412(14)
C63 P3A 1.92(7)
C64 H64 0.9300
C64 C65 1.371(14)
C65 H65 0.9300
C65 C66 1.344(15)
C66 H66 0.9300
C66 C67 1.361(17)
C67 H67 0.9300
C67 C68 1.361(16)
C68 H68 0.9300
C69 C70 1.372(13)
C69 C74 1.372(13)
C69 P3A 1.68(4)
C70 H70 0.9300
C70 C71 1.392(15)
C71 H71 0.9300
C71 C72 1.327(17)
C72 H72 0.9300
C72 C73 1.360(15)
C73 H73 0.9300
C73 C74 1.380(13)
C74 H74 0.9300
P4 F1 1.576(7)
P4 F2 1.501(7)
P4 F3 1.530(7)
P4 F4 1.566(7)
P4 F5 1.533(7)
P4 F6 1.586(7)
P4 F1A 1.560(7)
P4 F6A 1.579(7)
P4 F5A 1.530(7)
P4 F2A 1.585(7)
P4 F3A 1.555(7)
P4 F4A 1.553(7)
C57A C62A 1.3900
C57A C58A 1.3900
C57A P3A 1.66(8)
C62A H62A 0.9300
C62A C61A 1.3900
C61A H61A 0.9300
C61A C60A 1.3900
C60A H60A 0.9300
C60A C59A 1.3900
C59A H59A 0.9300
C59A C58A 1.3900
C58A H58A 0.9300

loop_
_geom_hbond_atom_site_label_D
_geom_hbond_atom_site_label_H
_geom_hbond_atom_site_label_A
_geom_hbond_distance_DH
_geom_hbond_distance_HA
_geom_hbond_distance_DA
_geom_hbond_angle_DHA
_geom_hbond_site_symmetry_A
C2 H2 O1 0.93 2.41 3.191(10) 141.7 .
C3 H3 F3 0.93 2.77 3.696(16) 175.6 1_455
C23 H23 O2 0.93 2.43 2.749(11) 100.2 .
C30 H30 N2 0.93 2.55 3.184(10) 126.0 .
C40 H40 Cl1 0.93 2.73 3.370(9) 127.2 .
C40 H40 O1 0.93 2.53 3.232(11) 132.5 .
C43 H43 F1 0.93 2.47 3.039(14) 119.5 2_655

loop_
_geom_torsion_atom_site_label_1
_geom_torsion_atom_site_label_2
_geom_torsion_atom_site_label_3
_geom_torsion_atom_site_label_4
_geom_torsion
Re1 P1 C1 C2 22.6(8)
Re1 P1 C1 C6 -161.5(6)
Re1 P1 C7 C8 -113.7(7)
Re1 P1 C7 C12 59.8(7)
Re1 P1 C13 C14 -120.7(7)
Re1 P1 C13 C18 61.2(6)
Re1 P2 C39 C40 -2.1(8)
Re1 P2 C39 C44 -179.0(6)
Re1 P2 C45 C46 55.0(8)
Re1 P2 C45 C50 -129.0(7)
Re1 P2 C51 C52 -102.1(7)
Re1 P2 C51 C56 73.8(7)
Re1 O1 C19 C20 164.1(6)
Re1 O1 C19 C24 -16.6(11)
Re1 N1 C25 O2 -175.7(5)
Re1 N1 C25 C24 7.9(12)
Re1 N1 C31 C26 173.4(6)
Re1 N1 C31 C30 -3.2(14)
Re1 N2 C32 C33 110(3)
Re1 N2 C32 C37 -69(3)
P1 Re1 N2 C32 -55(3)
P1 C1 C2 C3 175.5(7)
P1 C1 C6 C5 -176.8(7)
P1 C7 C8 C9 173.3(8)
P1 C7 C12 C11 -174.7(7)
P1 C13 C14 C15 178.9(7)
P1 C13 C18 C17 180.0(7)
P2 Re1 N2 C32 123(3)
P2 C39 C40 C41 -179.1(7)
P2 C39 C44 C43 179.2(8)
P2 C45 C46 C47 178.2(8)
P2 C45 C50 C49 -178.3(8)
P2 C51 C52 C53 176.1(7)
P2 C51 C56 C55 -176.4(6)
P3 C57 C58 C59 -179.5(14)
P3 C57 C62 C61 179.5(15)
P3 C63 C64 C65 -179(2)
P3 C63 C68 C67 179(2)
P3 C69 C70 C71 174(2)
P3 C69 C74 C73 -173(2)
Cl1 Re1 N2 C32 34(3)
O1 C19 C20 C21 -179.9(8)
O1 C19 C24 C23 178.7(8)
O1 C19 C24 C25 -1.0(12)
O2 C26 C27 C28 178.7(9)
O2 C26 C31 N1 3.4(10)
O2 C26 C31 C30 -179.3(8)
N1 Re1 N2 C32 -147(3)
N2 C32 C33 C34 -176.0(7)
N2 C32 C37 C36 175.9(7)
C1 P1 C7 C8 15.0(8)
C1 P1 C7 C12 -171.5(7)
C1 P1 C13 C14 112.3(7)
C1 P1 C13 C18 -65.8(7)
C1 C2 C3 C4 1.0(14)
C2 C1 C6 C5 -0.9(13)
C2 C3 C4 C5 -0.7(15)
C3 C4 C5 C6 -0.5(15)
C4 C5 C6 C1 1.2(15)
C6 C1 C2 C3 -0.3(13)
C7 P1 C1 C2 -103.0(7)
C7 P1 C1 C6 72.8(7)
C7 P1 C13 C14 3.6(8)
C7 P1 C13 C18 -174.5(6)
C7 C8 C9 C10 2.0(18)
C8 C7 C12 C11 -1.0(14)
C8 C9 C10 C11 -2.9(19)
C9 C10 C11 C12 1.7(18)
C10 C11 C12 C7 0.2(15)
C12 C7 C8 C9 -0.1(15)
C13 P1 C1 C2 145.0(7)
C13 P1 C1 C6 -39.1(8)
C13 P1 C7 C8 123.3(8)
C13 P1 C7 C12 -63.2(7)
C13 C14 C15 C16 2.1(14)
C14 C13 C18 C17 1.7(12)
C14 C15 C16 C17 0.2(15)
C15 C16 C17 C18 -1.5(15)
C16 C17 C18 C13 0.6(14)
C18 C13 C14 C15 -3.1(13)
C19 C20 C21 C22 0.2(15)
C19 C24 C25 O2 -172.8(7)
C19 C24 C25 N1 3.5(14)
C20 C19 C24 C23 -2.1(12)
C20 C19 C24 C25 178.3(7)
C20 C21 C22 C23 0.0(16)
C21 C22 C23 C24 -1.3(16)
C22 C23 C24 C19 2.3(14)
C22 C23 C24 C25 -178.0(9)
C23 C24 C25 O2 7.5(12)
C23 C24 C25 N1 -176.2(8)
C24 C19 C20 C21 0.8(13)
C25 O2 C26 C27 175.4(10)
C25 O2 C26 C31 -3.3(9)
C25 N1 C31 C26 -2.2(9)
C25 N1 C31 C30 -178.9(10)
C26 O2 C25 N1 1.9(9)
C26 O2 C25 C24 178.8(7)
C26 C27 C28 C29 2.5(16)
C27 C26 C31 N1 -175.3(9)
C27 C26 C31 C30 2.0(15)
C27 C28 C29 C30 -1.5(17)
C28 C29 C30 C31 0.6(14)
C29 C30 C31 N1 175.6(9)
C29 C30 C31 C26 -0.8(13)
C31 N1 C25 O2 0.2(9)
C31 N1 C25 C24 -176.2(8)
C31 C26 C27 C28 -2.8(15)
C32 C33 C34 C35 0.1(14)
C33 C32 C37 C36 -2.8(11)
C33 C34 C35 C36 -2.6(15)
C33 C34 C35 C38 177.8(9)
C34 C35 C36 C37 2.4(15)
C35 C36 C37 C32 0.2(13)
C37 C32 C33 C34 2.6(12)
C38 C35 C36 C37 -178.0(9)
C39 P2 C45 C46 -73.9(8)
C39 P2 C45 C50 102.1(8)
C39 P2 C51 C52 24.8(8)
C39 P2 C51 C56 -159.2(7)
C39 C40 C41 C42 0.5(14)
C40 C39 C44 C43 2.2(14)
C40 C41 C42 C43 1.3(15)
C41 C42 C43 C44 -1.3(16)
C42 C43 C44 C39 -0.5(16)
C44 C39 C40 C41 -2.2(13)
C45 P2 C39 C40 126.1(7)
C45 P2 C39 C44 -50.7(8)
C45 P2 C51 C52 131.6(7)
C45 P2 C51 C56 -52.4(8)
C45 C46 C47 C48 1.8(16)
C46 C45 C50 C49 -2.5(14)
C46 C47 C48 C49 -4.9(17)
C47 C48 C49 C50 4.4(18)
C48 C49 C50 C45 -0.6(16)
C50 C45 C46 C47 1.9(14)
C51 P2 C39 C40 -123.5(7)
C51 P2 C39 C44 59.6(7)
C51 P2 C45 C46 176.6(7)
C51 P2 C45 C50 -7.5(9)
C51 C52 C53 C54 0.1(14)
C52 C51 C56 C55 -0.4(12)
C52 C53 C54 C55 0.1(15)
C53 C54 C55 C56 -0.4(14)
C54 C55 C56 C51 0.5(13)
C56 C51 C52 C53 0.1(13)
C57 P3 C63 C64 66(2)
C57 P3 C63 C68 -114.9(18)
C57 C58 C59 C60 0.0
C58 C57 C62 C61 0.0
C58 C59 C60 C61 0.0
C59 C60 C61 C62 0.0
C60 C61 C62 C57 0.0
C62 C57 C58 C59 0.0
C63 C64 C65 C66 0.1(18)
C64 C63 C68 C67 -1.6(17)
C64 C65 C66 C67 -1(2)
C65 C66 C67 C68 1(2)
C66 C67 C68 C63 0(2)
C68 C63 C64 C65 1.4(16)
C69 P3 C63 C64 -30(4)
C69 P3 C63 C68 149.4(16)
C69 C70 C71 C72 -1.9(18)
C70 C69 C74 C73 0.5(15)
C70 C69 P3A C63 119(3)
C70 C69 P3A C57A 11(5)
C70 C71 C72 C73 1.8(19)
C71 C72 C73 C74 -0.5(17)
C72 C73 C74 C69 -0.6(16)
C74 C69 C70 C71 0.8(15)
C74 C69 P3A C63 -71(3)
C74 C69 P3A C57A -180(3)
C57A C62A C61A C60A 0.0
C62A C57A C58A C59A 0.0
C62A C57A P3A C63 -30(3)
C62A C57A P3A C69 81(4)
C62A C61A C60A C59A 0.0
C61A C60A C59A C58A 0.0
C60A C59A C58A C57A 0.0
C58A C57A C62A C61A 0.0
C58A C57A P3A C63 166.8(15)
C58A C57A P3A C69 -82(4)
P3A C63 C64 C65 177(3)
P3A C63 C68 C67 -177(3)
P3A C69 C70 C71 171(3)
P3A C69 C74 C73 -170(3)
P3A C57A C62A C61A -162(3)
P3A C57A C58A C59A 164(2)
